data_2016066
loop_
_publ_author_name
'Rademeyer, M.'
'Lemmerer, A.'
'Billing, David G.'

_publ_section_title
;
 Bis(4-aminopyridinium) hexachloridostannate(IV) and
 bis(<i>p</i>-toluidinium) hexachloridostannate(IV)
;
_journal_coeditor_code SK3125
_journal_issue 7
_journal_name_full 'Acta Crystallographica Section C'
_journal_page_first m289
_journal_page_last m292
_journal_paper_doi 10.1107/S010827010702327X
_journal_volume 63
_journal_year 2007
_chemical_formula_iupac '(C7 H10 N)2 [Sn Cl6]'
_chemical_formula_moiety '2(C7 H10 N)+, Cl6 Sn 2-'
_chemical_formula_sum 'C14 H20 Cl6 N2 Sn'
_chemical_formula_weight 547.71
_chemical_name_systematic
;
bis(p-toluidinium)hexachloridostannate(IV)
;
_space_group_IT_number 14
_symmetry_cell_setting monoclinic
_symmetry_space_group_name_Hall '-P 2ybc'
_symmetry_space_group_name_H-M 'P 1 21/c 1'
_audit_creation_method 'WinGX routine CIF_UPDATE'
_cell_angle_alpha 90
_cell_angle_beta 90.239(4)
_cell_angle_gamma 90
_cell_formula_units_Z 4
_cell_length_a 7.1166(5)
_cell_length_b 25.304(2)
_cell_length_c 11.6862(9)
_cell_measurement_reflns_used 929
_cell_measurement_temperature 293(2)
_cell_measurement_theta_max 28.256
_cell_measurement_theta_min 3.285
_cell_volume 2104.4(3)
_computing_cell_refinement 'SAINT-Plus (Bruker, 1999)'
_computing_data_collection 'SMART-NT (Bruker, 1998)'
_computing_data_reduction SAINT-Plus
_computing_molecular_graphics
;
Ortep-3 for Windows (Farrugia, 1997) and DIAMOND (Brandenburg,
1999)
;
_computing_publication_material
;
WinGX (Farrugia, 1999) and PLATON (Spek, 2003)
;
_computing_structure_refinement 'SHELXL97 (Sheldrick, 1997)'
_computing_structure_solution 'SHELXS97 (Sheldrick, 1997)'
_diffrn_ambient_temperature 293(2)
_diffrn_measured_fraction_theta_full 0.997
_diffrn_measured_fraction_theta_max 0.997
_diffrn_measurement_device_type 'Bruker SMART 1K CCD area-detector'
_diffrn_measurement_method '\w scans'
_diffrn_radiation_monochromator graphite
_diffrn_radiation_source 'fine-focus sealed tube'
_diffrn_radiation_type MoK\a
_diffrn_radiation_wavelength 0.71073
_diffrn_reflns_av_R_equivalents 0.0515
_diffrn_reflns_limit_h_max 9
_diffrn_reflns_limit_h_min -9
_diffrn_reflns_limit_k_max 33
_diffrn_reflns_limit_k_min -30
_diffrn_reflns_limit_l_max 15
_diffrn_reflns_limit_l_min -15
_diffrn_reflns_number 15513
_diffrn_reflns_theta_full 28
_diffrn_reflns_theta_max 28
_diffrn_reflns_theta_min 1.92
_diffrn_standards_number 0
_exptl_absorpt_coefficient_mu 1.975
_exptl_absorpt_correction_T_max 0.879
_exptl_absorpt_correction_T_min 0.5834
_exptl_absorpt_correction_type integration
_exptl_absorpt_process_details '(XPREP; Bruker, 1999)'
_exptl_crystal_colour colourless
_exptl_crystal_density_diffrn 1.729
_exptl_crystal_density_method 'not measured'
_exptl_crystal_description plate
_exptl_crystal_F_000 1080
_exptl_crystal_size_max 0.4
_exptl_crystal_size_mid 0.16
_exptl_crystal_size_min 0.07
_refine_diff_density_max 0.65
_refine_diff_density_min -0.847
_refine_ls_extinction_method none
_refine_ls_goodness_of_fit_ref 1.034
_refine_ls_hydrogen_treatment constr
_refine_ls_matrix_type full
_refine_ls_number_parameters 212
_refine_ls_number_reflns 5075
_refine_ls_number_restraints 0
_refine_ls_restrained_S_all 1.034
_refine_ls_R_factor_gt 0.0328
_refine_ls_shift/su_max 0.001
_refine_ls_structure_factor_coef Fsqd
_refine_ls_weighting_details 'calc w=1/[\s^2^(Fo^2^)+(0.0399P)^2^+0.1137P] where P=(Fo^2^+2Fc^2^)/3'
_refine_ls_weighting_scheme calc
_refine_ls_wR_factor_ref 0.0822
_reflns_number_gt 4041
_reflns_number_total 5075
_reflns_threshold_expression I>2\s(I)
_cod_data_source_file sk3125.cif
_cod_data_source_block II
_cod_original_sg_symbol_H-M 'P 21/c'
_cod_database_code 2016066
_cod_database_fobs_code 2016066

loop_
_symmetry_equiv_pos_as_xyz
'x, y, z'
'-x, y+1/2, -z+1/2'
'-x, -y, -z'
'x, -y-1/2, z-1/2'

loop_
_atom_site_type_symbol
_atom_site_label
_atom_site_fract_x
_atom_site_fract_y
_atom_site_fract_z
_atom_site_U_iso_or_equiv
_atom_site_adp_type
_atom_site_calc_flag
_atom_site_refinement_flags
_atom_site_occupancy
C C1 0.2702(4) 0.62050(13) 0.3467(3) 0.0370(7) Uani d . 1
C C2 0.2218(6) 0.63635(15) 0.2381(3) 0.0536(10) Uani d . 1
H H2 0.1738 0.6121 0.1858 0.064 Uiso calc R 1
C C3 0.2453(6) 0.68896(15) 0.2075(3) 0.0562(10) Uani d . 1
H H3 0.2133 0.6996 0.1338 0.067 Uiso calc R 1
C C4 0.3148(5) 0.72571(14) 0.2835(3) 0.0477(9) Uani d . 1
C C5 0.3635(6) 0.70826(16) 0.3911(4) 0.0633(11) Uani d . 1
H H5 0.4124 0.7323 0.4435 0.076 Uiso calc R 1
C C6 0.3417(6) 0.65569(17) 0.4239(3) 0.0594(11) Uani d . 1
H H6 0.3753 0.6448 0.4972 0.071 Uiso calc R 1
C C7 0.3397(7) 0.78281(16) 0.2500(4) 0.0729(13) Uani d . 1
H H7A 0.4569 0.7957 0.2801 0.109 Uiso calc R 1
H H7B 0.2383 0.8034 0.2806 0.109 Uiso calc R 1
H H7C 0.34 0.7857 0.1681 0.109 Uiso calc R 1
N N1 0.2490(4) 0.56445(11) 0.3804(2) 0.0462(7) Uani d . 1
H H1A 0.1846 0.5472 0.3266 0.069 Uiso calc R 1
H H1B 0.1875 0.5626 0.4465 0.069 Uiso calc R 1
H H1C 0.362 0.5498 0.3885 0.069 Uiso calc R 1
C C8 0.2265(4) 0.36280(13) 0.0386(3) 0.0364(7) Uani d . 1
C C9 0.1565(5) 0.33011(15) 0.1200(3) 0.0487(9) Uani d . 1
H H9 0.1232 0.3433 0.1914 0.058 Uiso calc R 1
C C10 0.1353(6) 0.27710(16) 0.0956(4) 0.0577(10) Uani d . 1
H H10 0.0863 0.2547 0.151 0.069 Uiso calc R 1
C C11 0.1855(5) 0.25662(14) -0.0096(4) 0.0535(10) Uani d . 1
C C12 0.2569(6) 0.29089(16) -0.0894(4) 0.0606(11) Uani d . 1
H H12 0.2918 0.278 -0.1608 0.073 Uiso calc R 1
C C13 0.2781(6) 0.34431(16) -0.0659(3) 0.0573(10) Uani d . 1
H H13 0.3268 0.3671 -0.1207 0.069 Uiso calc R 1
C C14 0.1609(7) 0.19865(17) -0.0349(5) 0.0863(16) Uani d . 1
H H14A 0.1695 0.1789 0.035 0.13 Uiso calc R 1
H H14B 0.2575 0.1872 -0.0864 0.13 Uiso calc R 1
H H14C 0.04 0.1929 -0.0695 0.13 Uiso calc R 1
N N2 0.2454(4) 0.41964(11) 0.0638(2) 0.0445(7) Uani d . 1
H H2A 0.3194 0.4346 0.0119 0.067 Uiso calc R 1
H H2B 0.2955 0.4238 0.1332 0.067 Uiso calc R 1
H H2C 0.1326 0.4348 0.0617 0.067 Uiso calc R 1
Cl Cl1 0.73767(12) 0.41018(3) 0.08675(6) 0.03974(18) Uani d . 1
Cl Cl2 0.71968(14) 0.53261(4) 0.40523(7) 0.0521(2) Uani d . 1
Cl Cl3 0.50048(11) 0.52603(3) 0.14627(6) 0.03698(17) Uani d . 1
Cl Cl4 0.45906(11) 0.42230(4) 0.32560(7) 0.0481(2) Uani d . 1
Cl Cl5 0.94557(12) 0.41728(4) 0.35579(7) 0.0468(2) Uani d . 1
Cl Cl6 0.98387(11) 0.51894(3) 0.16011(7) 0.0435(2) Uani d . 1
Sn Sn1 0.72437(3) 0.470019(8) 0.247759(15) 0.02851(7) Uani d . 1

loop_
_atom_site_aniso_label
_atom_site_aniso_U_11
_atom_site_aniso_U_22
_atom_site_aniso_U_33
_atom_site_aniso_U_12
_atom_site_aniso_U_13
_atom_site_aniso_U_23
C1 0.0418(17) 0.0309(17) 0.0383(17) 0.0023(14) 0.0043(13) 0.0011(14)
C2 0.082(3) 0.038(2) 0.0405(19) -0.0061(19) -0.0115(19) -0.0023(16)
C3 0.079(3) 0.043(2) 0.047(2) -0.002(2) -0.0123(19) 0.0082(18)
C4 0.050(2) 0.034(2) 0.059(2) 0.0022(16) 0.0062(17) 0.0028(17)
C5 0.087(3) 0.050(3) 0.053(2) -0.017(2) -0.008(2) -0.0103(19)
C6 0.077(3) 0.058(3) 0.043(2) -0.009(2) -0.0151(19) 0.0016(18)
C7 0.090(3) 0.035(2) 0.094(3) -0.003(2) 0.015(3) 0.003(2)
N1 0.0606(18) 0.0389(17) 0.0393(15) 0.0055(14) 0.0073(13) 0.0036(13)
C8 0.0332(15) 0.0335(18) 0.0424(17) 0.0000(13) 0.0001(13) -0.0074(14)
C9 0.057(2) 0.046(2) 0.0433(19) -0.0007(18) 0.0112(16) -0.0031(17)
C10 0.063(2) 0.042(2) 0.068(3) -0.0075(19) 0.009(2) 0.006(2)
C11 0.046(2) 0.037(2) 0.077(3) -0.0037(17) 0.0006(19) -0.014(2)
C12 0.072(3) 0.052(3) 0.058(2) -0.006(2) 0.014(2) -0.022(2)
C13 0.074(3) 0.053(2) 0.045(2) -0.010(2) 0.0138(19) -0.0062(18)
C14 0.087(3) 0.045(3) 0.127(5) -0.009(2) 0.003(3) -0.027(3)
N2 0.0508(16) 0.0353(17) 0.0474(16) 0.0036(13) -0.0016(13) -0.0029(13)
Cl1 0.0498(4) 0.0352(4) 0.0342(4) 0.0059(4) -0.0011(3) -0.0067(3)
Cl2 0.0632(5) 0.0543(6) 0.0388(4) 0.0100(4) -0.0056(4) -0.0198(4)
Cl3 0.0386(4) 0.0351(4) 0.0372(4) 0.0077(3) -0.0032(3) 0.0037(3)
Cl4 0.0408(4) 0.0601(6) 0.0435(4) -0.0085(4) 0.0091(3) 0.0118(4)
Cl5 0.0447(4) 0.0580(6) 0.0377(4) 0.0174(4) -0.0064(3) 0.0048(4)
Cl6 0.0372(4) 0.0428(5) 0.0506(5) -0.0103(3) 0.0060(3) 0.0023(4)
Sn1 0.02847(11) 0.03138(12) 0.02569(11) 0.00169(8) 0.00056(7) -0.00006(8)

loop_
_atom_type_symbol
_atom_type_description
_atom_type_scat_dispersion_real
_atom_type_scat_dispersion_imag
_atom_type_scat_source
C C 0.0033 0.0016 'International Tables Vol C Tables 4.2.6.8 and 6.1.1.4'
H H 0 0 'International Tables Vol C Tables 4.2.6.8 and 6.1.1.4'
N N 0.0061 0.0033 'International Tables Vol C Tables 4.2.6.8 and 6.1.1.4'
Cl Cl 0.1484 0.1585 'International Tables Vol C Tables 4.2.6.8 and 6.1.1.4'
Sn Sn -0.6537 1.4246 'International Tables Vol C Tables 4.2.6.8 and 6.1.1.4'

loop_
_geom_angle_atom_site_label_1
_geom_angle_atom_site_label_2
_geom_angle_atom_site_label_3
_geom_angle
_geom_angle_publ_flag
C6 C1 C2 120.8(3) ?
C6 C1 N1 119.1(3) ?
C2 C1 N1 120.0(3) ?
C1 C2 C3 119.2(3) ?
C1 C2 H2 120.4 ?
C3 C2 H2 120.4 ?
C4 C3 C2 121.6(4) ?
C4 C3 H3 119.2 ?
C2 C3 H3 119.2 ?
C5 C4 C3 117.5(4) ?
C5 C4 C7 121.1(4) ?
C3 C4 C7 121.4(4) ?
C4 C5 C6 122.0(4) ?
C4 C5 H5 119 ?
C6 C5 H5 119 ?
C1 C6 C5 118.8(4) ?
C1 C6 H6 120.6 ?
C5 C6 H6 120.6 ?
C4 C7 H7A 109.5 ?
C4 C7 H7B 109.5 ?
H7A C7 H7B 109.5 ?
C4 C7 H7C 109.5 ?
H7A C7 H7C 109.5 ?
H7B C7 H7C 109.5 ?
C1 N1 H1A 109.5 ?
C1 N1 H1B 109.5 ?
H1A N1 H1B 109.5 ?
C1 N1 H1C 109.5 ?
H1A N1 H1C 109.5 ?
H1B N1 H1C 109.5 ?
C9 C8 C13 121.4(3) ?
C9 C8 N2 119.2(3) ?
C13 C8 N2 119.4(3) ?
C8 C9 C10 119.2(3) ?
C8 C9 H9 120.4 ?
C10 C9 H9 120.4 ?
C9 C10 C11 121.3(4) ?
C9 C10 H10 119.3 ?
C11 C10 H10 119.3 ?
C12 C11 C10 117.7(4) ?
C12 C11 C14 121.7(4) ?
C10 C11 C14 120.6(4) ?
C11 C12 C13 121.4(4) ?
C11 C12 H12 119.3 ?
C13 C12 H12 119.3 ?
C8 C13 C12 118.9(4) ?
C8 C13 H13 120.5 ?
C12 C13 H13 120.5 ?
C11 C14 H14A 109.5 ?
C11 C14 H14B 109.5 ?
H14A C14 H14B 109.5 ?
C11 C14 H14C 109.5 ?
H14A C14 H14C 109.5 ?
H14B C14 H14C 109.5 ?
C8 N2 H2A 109.5 ?
C8 N2 H2B 109.5 ?
H2A N2 H2B 109.5 ?
C8 N2 H2C 109.5 ?
H2A N2 H2C 109.5 ?
H2B N2 H2C 109.5 ?
Cl5 Sn1 Cl1 91.90(3) ?
Cl5 Sn1 Cl4 92.04(3) ?
Cl1 Sn1 Cl4 90.76(3) ?
Cl5 Sn1 Cl2 88.58(3) ?
Cl1 Sn1 Cl2 177.61(3) y
Cl4 Sn1 Cl2 91.57(3) ?
Cl5 Sn1 Cl3 177.34(3) y
Cl1 Sn1 Cl3 90.75(3) ?
Cl4 Sn1 Cl3 87.91(3) ?
Cl2 Sn1 Cl3 88.77(3) ?
Cl5 Sn1 Cl6 90.39(3) ?
Cl1 Sn1 Cl6 87.65(3) ?
Cl4 Sn1 Cl6 177.13(3) y
Cl2 Sn1 Cl6 90.00(3) ?
Cl3 Sn1 Cl6 89.72(3) ?

loop_
_geom_bond_atom_site_label_1
_geom_bond_atom_site_label_2
_geom_bond_distance
_geom_bond_publ_flag
C1 C6 1.365(5) ?
C1 C2 1.373(4) ?
C1 N1 1.480(4) ?
C2 C3 1.389(5) ?
C2 H2 0.93 ?
C3 C4 1.377(5) ?
C3 H3 0.93 ?
C4 C5 1.375(5) ?
C4 C7 1.508(5) ?
C5 C6 1.393(5) ?
C5 H5 0.93 ?
C6 H6 0.93 ?
C7 H7A 0.96 ?
C7 H7B 0.96 ?
C7 H7C 0.96 ?
N1 H1A 0.89 ?
N1 H1B 0.89 ?
N1 H1C 0.89 ?
C8 C9 1.357(5) ?
C8 C13 1.360(5) ?
C8 N2 1.474(4) ?
C9 C10 1.379(5) ?
C9 H9 0.93 ?
C10 C11 1.382(6) ?
C10 H10 0.93 ?
C11 C12 1.373(6) ?
C11 C14 1.506(5) ?
C12 C13 1.388(5) ?
C12 H12 0.93 ?
C13 H13 0.93 ?
C14 H14A 0.96 ?
C14 H14B 0.96 ?
C14 H14C 0.96 ?
N2 H2A 0.89 ?
N2 H2B 0.89 ?
N2 H2C 0.89 ?
Cl1 Sn1 2.4173(8) y
Cl2 Sn1 2.4282(8) y
Cl3 Sn1 2.4369(7) y
Cl4 Sn1 2.4217(8) y
Cl5 Sn1 2.4158(8) y
Cl6 Sn1 2.4510(8) y

loop_
_geom_hbond_atom_site_label_D
_geom_hbond_atom_site_label_H
_geom_hbond_atom_site_label_A
_geom_hbond_site_symmetry_A
_geom_hbond_distance_DH
_geom_hbond_distance_HA
_geom_hbond_distance_DA
_geom_hbond_angle_DHA
N1 H1A Cl6 1_455 0.89 2.51 3.387(3) 167
N1 H1B Cl5 3_666 0.89 2.55 3.416(3) 164
N1 H1C Cl2 . 0.89 2.59 3.456(3) 165
N2 H2A Cl3 3_665 0.89 2.46 3.351(3) 174
N2 H2B Cl4 . 0.89 2.53 3.411(3) 172
N2 H2C Cl6 1_455 0.89 2.64 3.326(3) 134

loop_
_geom_torsion_atom_site_label_1
_geom_torsion_atom_site_label_2
_geom_torsion_atom_site_label_3
_geom_torsion_atom_site_label_4
_geom_torsion
C6 C1 C2 C3 -0.4(6)
N1 C1 C2 C3 -179.0(3)
C1 C2 C3 C4 -0.5(6)
C2 C3 C4 C5 1.1(6)
C2 C3 C4 C7 -179.8(4)
C3 C4 C5 C6 -0.9(6)
C7 C4 C5 C6 180.0(4)
C2 C1 C6 C5 0.5(6)
N1 C1 C6 C5 179.2(4)
C4 C5 C6 C1 0.1(7)
C13 C8 C9 C10 -0.8(6)
N2 C8 C9 C10 178.7(3)
C8 C9 C10 C11 0.6(6)
C9 C10 C11 C12 -0.2(6)
C9 C10 C11 C14 -179.8(4)
C10 C11 C12 C13 -0.1(6)
C14 C11 C12 C13 179.6(4)
C9 C8 C13 C12 0.5(6)
N2 C8 C13 C12 -179.0(3)
C11 C12 C13 C8 -0.1(7)
